data_4062863
_journal_name_full Organometallics
_journal_year 2004
_chemical_formula_sum 'C39 H25 Cl8 N O4 Pd'
_chemical_formula_weight 961.60
_space_group_IT_number 2
_symmetry_cell_setting triclinic
_symmetry_space_group_name_Hall '-P 1'
_symmetry_space_group_name_H-M 'P -1'
_cell_angle_alpha 69.050(2)
_cell_angle_beta 85.353(2)
_cell_angle_gamma 66.661(2)
_cell_formula_units_Z 2
_cell_length_a 12.1192(12)
_cell_length_b 12.1820(12)
_cell_length_c 15.1276(15)
_cell_measurement_temperature 173(2)
_cell_volume 1910.3(3)
_diffrn_ambient_temperature 173(2)
_exptl_crystal_density_diffrn 1.672
_cod_depositor_comments
;
The following automatic conversions were performed:
'_symmetry_cell_setting' value 'Triclinic' changed to 'triclinic'
according to '/home/saulius/struct/CIF-dictionaries/cif_core.dic'
dictionary named 'cif_core.dic' version 2.4.1 from 2010-06-29.

Automatic conversion script
Id: cif_fix_enum 1527 2010-12-29 10:47:43Z saulius 
;
_cod_database_code 4062863

loop_
_symmetry_equiv_pos_as_xyz
'x, y, z'
'-x, -y, -z'

loop_
_atom_site_label
_atom_site_type_symbol
_atom_site_fract_x
_atom_site_fract_y
_atom_site_fract_z
_atom_site_U_iso_or_equiv
_atom_site_adp_type
_atom_site_occupancy
_atom_site_symmetry_multiplicity
_atom_site_calc_flag
_atom_site_refinement_flags
_atom_site_disorder_assembly
_atom_site_disorder_group
Pd1 Pd 0.78040(3) 0.47570(3) 0.28044(2) 0.02346(9) Uani 1 1 d . . .
C1 C 0.6714(3) 0.3901(4) 0.4485(3) 0.0269(8) Uani 1 1 d . . .
C2 C 0.6724(3) 0.3478(4) 0.5487(3) 0.0304(9) Uani 1 1 d . . .
C3 C 0.6431(4) 0.2455(4) 0.6000(3) 0.0338(10) Uani 1 1 d . . .
C4 C 0.6093(4) 0.1820(4) 0.5542(3) 0.0375(10) Uani 1 1 d . . .
C5 C 0.6069(4) 0.2222(4) 0.4546(3) 0.0323(9) Uani 1 1 d . . .
C6 C 0.6393(3) 0.3221(4) 0.4043(3) 0.0266(8) Uani 1 1 d . . .
C7 C 0.5516(3) 0.4848(4) 0.2534(3) 0.0252(8) Uani 1 1 d . . .
H7 H 0.485(4) 0.512(4) 0.293(3) 0.030 Uiso 1 1 calc . . .
C8 C 0.5055(3) 0.4805(4) 0.1632(3) 0.0293(9) Uani 1 1 d . . .
H8 H 0.4832 0.4086 0.1714 0.035 Uiso 1 1 calc R . .
C9 C 0.4091(3) 0.6130(4) 0.1182(3) 0.0283(9) Uani 1 1 d . . .
C10 C 0.2834(3) 0.6574(4) 0.1151(3) 0.0333(9) Uani 1 1 d . . .
H10 H 0.2446 0.6016 0.1399 0.040 Uiso 1 1 calc R . .
C11 C 0.2189(4) 0.7891(5) 0.0733(3) 0.0417(11) Uani 1 1 d . . .
H11 H 0.1351 0.8218 0.0682 0.050 Uiso 1 1 calc R . .
C12 C 0.2762(5) 0.8710(5) 0.0396(3) 0.0478(12) Uani 1 1 d . . .
H12 H 0.2306 0.9584 0.0126 0.057 Uiso 1 1 calc R . .
C13 C 0.4015(4) 0.8267(4) 0.0449(3) 0.0411(11) Uani 1 1 d . . .
H13 H 0.4400 0.8831 0.0233 0.049 Uiso 1 1 calc R . .
C14 C 0.4663(4) 0.6969(4) 0.0831(3) 0.0318(9) Uani 1 1 d . . .
C15 C 0.6011(3) 0.6160(4) 0.1064(3) 0.0317(9) Uani 1 1 d . . .
H15 H 0.6559 0.6535 0.0693 0.038 Uiso 1 1 calc R . .
C16 C 0.6114(3) 0.5817(4) 0.2153(3) 0.0250(8) Uani 1 1 d . . .
H16 H 0.570(3) 0.657(4) 0.233(3) 0.030 Uiso 1 1 calc . . .
C17 C 0.6087(3) 0.4911(4) 0.0988(3) 0.0329(10) Uani 1 1 d . . .
H17A H 0.6854 0.4206 0.1246 0.040 Uiso 1 1 calc R . .
H17B H 0.5912 0.5003 0.0344 0.040 Uiso 1 1 calc R . .
C18 C 0.9752(3) 0.4151(4) 0.1585(3) 0.0267(8) Uani 1 1 d . . .
C19 C 1.0250(3) 0.3487(4) 0.0962(3) 0.0280(8) Uani 1 1 d . . .
C20 C 1.1494(4) 0.2864(4) 0.0956(3) 0.0301(9) Uani 1 1 d . . .
C21 C 1.2265(3) 0.2883(4) 0.1573(3) 0.0312(9) Uani 1 1 d . . .
C22 C 1.1793(3) 0.3522(4) 0.2202(3) 0.0296(9) Uani 1 1 d . . .
C23 C 1.0543(3) 0.4171(4) 0.2194(3) 0.0277(8) Uani 1 1 d . . .
C24 C 0.9417(3) 0.6101(4) 0.2492(3) 0.0299(9) Uani 1 1 d . . .
H24 H 0.966(4) 0.651(4) 0.187(3) 0.036 Uiso 1 1 calc . . .
C25 C 0.9598(4) 0.6644(4) 0.3217(3) 0.0379(10) Uani 1 1 d . . .
H25 H 1.0429 0.6330 0.3471 0.046 Uiso 1 1 calc R . .
C26 C 0.8960(4) 0.8080(4) 0.2753(3) 0.0378(10) Uani 1 1 d . . .
C27 C 0.9371(5) 0.9042(5) 0.2342(3) 0.0484(12) Uani 1 1 d . . .
H27 H 1.0192 0.8862 0.2324 0.058 Uiso 1 1 calc R . .
C28 C 0.8518(6) 1.0294(5) 0.1954(3) 0.0565(14) Uani 1 1 d . . .
H28 H 0.8773 1.0962 0.1680 0.068 Uiso 1 1 calc R . .
C29 C 0.7302(5) 1.0555(5) 0.1969(3) 0.0549(14) Uani 1 1 d . . .
H29 H 0.6750 1.1398 0.1717 0.066 Uiso 1 1 calc R . .
C30 C 0.6887(5) 0.9582(4) 0.2355(3) 0.0436(11) Uani 1 1 d . . .
H30 H 0.6067 0.9759 0.2340 0.052 Uiso 1 1 calc R . .
C31 C 0.7718(4) 0.8356(4) 0.2757(3) 0.0330(9) Uani 1 1 d . . .
C32 C 0.7602(4) 0.7075(4) 0.3219(3) 0.0299(9) Uani 1 1 d . . .
H32 H 0.6824 0.7105 0.3470 0.036 Uiso 1 1 calc R . .
C33 C 0.8035(3) 0.6432(4) 0.2476(3) 0.0261(8) Uani 1 1 d . . .
H33 H 0.765(4) 0.703(4) 0.185(3) 0.031 Uiso 1 1 calc . . .
C34 C 0.8700(4) 0.6345(4) 0.3945(3) 0.0354(10) Uani 1 1 d . . .
H34A H 0.8628 0.6706 0.4435 0.043 Uiso 1 1 calc R . .
H34B H 0.8878 0.5438 0.4230 0.043 Uiso 1 1 calc R . .
C35 C 0.9612(5) 0.1841(4) 0.3298(3) 0.0458(12) Uani 1 1 d . . .
H35 H 0.9217 0.1983 0.2741 0.055 Uiso 1 1 calc R . .
C36 C 1.0591(6) 0.0697(5) 0.3702(4) 0.0671(17) Uani 1 1 d . . .
H36 H 1.0871 0.0092 0.3410 0.081 Uiso 1 1 calc R . .
C37 C 1.1135(5) 0.0478(6) 0.4537(4) 0.0739(19) Uani 1 1 d . . .
H37 H 1.1782 -0.0290 0.4828 0.089 Uiso 1 1 calc R . .
C38 C 1.0729(5) 0.1387(5) 0.4944(4) 0.0543(13) Uani 1 1 d . . .
H38 H 1.1097 0.1255 0.5511 0.065 Uiso 1 1 calc R . .
C39 C 0.9770(4) 0.2496(4) 0.4502(3) 0.0406(11) Uani 1 1 d . . .
H39 H 0.9484 0.3111 0.4785 0.049 Uiso 1 1 calc R . .
Cl1 Cl 0.71624(10) 0.42787(12) 0.60361(7) 0.0421(3) Uani 1 1 d . . .
Cl2 Cl 0.65567(12) 0.19065(13) 0.72274(7) 0.0527(3) Uani 1 1 d . . .
Cl3 Cl 0.57560(15) 0.05179(15) 0.61823(10) 0.0662(4) Uani 1 1 d . . .
Cl4 Cl 0.57220(12) 0.14148(12) 0.39565(9) 0.0500(3) Uani 1 1 d . . .
Cl5 Cl 0.92648(10) 0.34213(11) 0.02390(7) 0.0397(3) Uani 1 1 d . . .
Cl6 Cl 1.20595(11) 0.20014(12) 0.02106(9) 0.0480(3) Uani 1 1 d . . .
Cl7 Cl 1.38134(9) 0.21331(11) 0.15541(9) 0.0466(3) Uani 1 1 d . . .
Cl8 Cl 1.27127(9) 0.35250(11) 0.30097(8) 0.0419(3) Uani 1 1 d . . .
N1 N 0.9223(3) 0.2739(3) 0.3683(2) 0.0339(8) Uani 1 1 d . . .
O1 O 0.7028(2) 0.4856(3) 0.40115(18) 0.0292(6) Uani 1 1 d . . .
O2 O 0.6434(2) 0.3579(2) 0.30634(17) 0.0269(6) Uani 1 1 d . . .
O3 O 0.8562(2) 0.4700(3) 0.15849(18) 0.0311(6) Uani 1 1 d . . .
O4 O 1.0115(2) 0.4742(3) 0.28606(19) 0.0316(6) Uani 1 1 d . . .

loop_
_atom_site_aniso_label
_atom_site_aniso_U_11
_atom_site_aniso_U_22
_atom_site_aniso_U_33
_atom_site_aniso_U_23
_atom_site_aniso_U_13
_atom_site_aniso_U_12
Pd1 0.02115(15) 0.03096(17) 0.02414(14) -0.01537(12) 0.00156(10) -0.01116(12)
C1 0.0194(18) 0.033(2) 0.0276(19) -0.0137(17) 0.0053(15) -0.0074(17)
C2 0.026(2) 0.041(2) 0.0270(19) -0.0181(18) 0.0034(15) -0.0104(18)
C3 0.031(2) 0.040(2) 0.0241(19) -0.0111(18) 0.0062(16) -0.0097(19)
C4 0.036(2) 0.039(2) 0.037(2) -0.009(2) 0.0066(18) -0.019(2)
C5 0.028(2) 0.031(2) 0.038(2) -0.0132(19) -0.0016(17) -0.0114(18)
C6 0.0230(19) 0.030(2) 0.0278(19) -0.0118(17) 0.0002(15) -0.0098(17)
C7 0.0191(18) 0.031(2) 0.0270(19) -0.0138(17) 0.0029(15) -0.0086(16)
C8 0.0234(19) 0.040(2) 0.034(2) -0.0183(19) -0.0025(16) -0.0160(18)
C9 0.028(2) 0.036(2) 0.0242(19) -0.0157(17) -0.0025(15) -0.0114(18)
C10 0.029(2) 0.048(3) 0.030(2) -0.018(2) -0.0034(16) -0.018(2)
C11 0.029(2) 0.052(3) 0.043(2) -0.025(2) -0.0115(18) -0.004(2)
C12 0.056(3) 0.033(2) 0.044(3) -0.011(2) -0.019(2) -0.006(2)
C13 0.052(3) 0.044(3) 0.033(2) -0.011(2) -0.008(2) -0.025(2)
C14 0.035(2) 0.040(2) 0.0240(19) -0.0121(18) -0.0031(16) -0.017(2)
C15 0.027(2) 0.051(3) 0.0219(18) -0.0113(19) 0.0001(15) -0.021(2)
C16 0.0221(18) 0.030(2) 0.0253(18) -0.0138(17) -0.0006(14) -0.0087(16)
C17 0.027(2) 0.051(3) 0.028(2) -0.024(2) 0.0012(16) -0.014(2)
C18 0.0239(19) 0.035(2) 0.0271(19) -0.0167(17) 0.0050(15) -0.0137(17)
C19 0.032(2) 0.033(2) 0.0279(19) -0.0140(17) 0.0074(16) -0.0190(18)
C20 0.036(2) 0.024(2) 0.035(2) -0.0155(18) 0.0159(18) -0.0157(18)
C21 0.0228(19) 0.027(2) 0.040(2) -0.0100(18) 0.0079(17) -0.0086(17)
C22 0.027(2) 0.031(2) 0.034(2) -0.0098(18) 0.0012(16) -0.0157(18)
C23 0.0239(19) 0.029(2) 0.032(2) -0.0130(17) 0.0045(15) -0.0112(17)
C24 0.025(2) 0.037(2) 0.037(2) -0.0179(19) 0.0023(17) -0.0169(18)
C25 0.029(2) 0.049(3) 0.049(3) -0.029(2) -0.0039(19) -0.018(2)
C26 0.052(3) 0.041(3) 0.040(2) -0.026(2) 0.009(2) -0.028(2)
C27 0.061(3) 0.063(3) 0.050(3) -0.036(3) 0.019(2) -0.041(3)
C28 0.095(5) 0.055(3) 0.044(3) -0.027(3) 0.020(3) -0.048(3)
C29 0.082(4) 0.038(3) 0.045(3) -0.017(2) 0.011(3) -0.023(3)
C30 0.053(3) 0.037(3) 0.044(3) -0.020(2) 0.007(2) -0.017(2)
C31 0.039(2) 0.038(2) 0.034(2) -0.0230(19) 0.0100(18) -0.019(2)
C32 0.030(2) 0.033(2) 0.032(2) -0.0184(18) 0.0043(16) -0.0117(18)
C33 0.0254(19) 0.031(2) 0.0290(19) -0.0147(17) 0.0011(15) -0.0148(17)
C34 0.043(2) 0.038(2) 0.033(2) -0.0190(19) -0.0018(18) -0.017(2)
C35 0.058(3) 0.040(3) 0.039(2) -0.016(2) 0.003(2) -0.017(2)
C36 0.088(4) 0.039(3) 0.060(3) -0.024(3) 0.013(3) -0.008(3)
C37 0.063(4) 0.051(4) 0.074(4) -0.016(3) -0.015(3) 0.011(3)
C38 0.055(3) 0.052(3) 0.050(3) -0.014(3) -0.012(2) -0.015(3)
C39 0.042(3) 0.037(2) 0.039(2) -0.013(2) -0.0060(19) -0.011(2)
Cl1 0.0414(6) 0.0674(8) 0.0331(5) -0.0319(6) 0.0083(4) -0.0254(6)
Cl2 0.0628(8) 0.0601(8) 0.0256(5) -0.0117(5) 0.0097(5) -0.0193(7)
Cl3 0.0912(11) 0.0653(9) 0.0533(8) -0.0106(7) 0.0179(7) -0.0537(8)
Cl4 0.0641(8) 0.0495(7) 0.0502(7) -0.0160(6) -0.0064(6) -0.0355(6)
Cl5 0.0443(6) 0.0571(7) 0.0381(5) -0.0308(5) 0.0107(5) -0.0294(6)
Cl6 0.0529(7) 0.0491(7) 0.0590(7) -0.0381(6) 0.0274(6) -0.0247(6)
Cl7 0.0262(5) 0.0461(7) 0.0579(7) -0.0178(6) 0.0108(5) -0.0068(5)
Cl8 0.0271(5) 0.0525(7) 0.0474(6) -0.0183(5) -0.0040(4) -0.0151(5)
N1 0.0294(18) 0.036(2) 0.0345(18) -0.0152(16) 0.0034(14) -0.0096(16)
O1 0.0349(15) 0.0352(15) 0.0273(13) -0.0173(12) 0.0054(11) -0.0187(13)
O2 0.0275(14) 0.0298(14) 0.0230(13) -0.0114(11) -0.0010(10) -0.0085(12)
O3 0.0254(14) 0.0469(17) 0.0270(13) -0.0208(13) 0.0045(11) -0.0139(13)
O4 0.0245(14) 0.0400(17) 0.0337(14) -0.0205(13) -0.0023(11) -0.0088(13)

loop_
_geom_bond_atom_site_label_1
_geom_bond_atom_site_label_2
_geom_bond_distance
_geom_bond_site_symmetry_2
_geom_bond_publ_flag
Pd1 O3 2.004(2) . ?
Pd1 O1 2.006(3) . ?
Pd1 C16 2.039(4) . ?
Pd1 C33 2.048(4) . ?
Pd1 N1 2.335(3) . ?
Pd1 O2 2.520(3) . ?
C1 O1 1.312(5) . ?
C1 C2 1.415(5) . ?
C1 C6 1.407(5) . ?
C2 C3 1.376(6) . ?
C2 Cl1 1.728(4) . ?
C3 C4 1.388(6) . ?
C3 Cl2 1.730(4) . ?
C4 C5 1.406(6) . ?
C4 Cl3 1.724(5) . ?
C5 C6 1.372(6) . ?
C5 Cl4 1.719(4) . ?
C6 O2 1.389(4) . ?
C7 O2 1.472(4) . ?
C7 C16 1.541(6) . ?
C7 C8 1.541(5) . ?
C8 C9 1.511(5) . ?
C8 C17 1.540(5) . ?
C9 C14 1.386(6) . ?
C9 C10 1.398(5) . ?
C10 C11 1.395(6) . ?
C11 C12 1.366(7) . ?
C12 C13 1.394(7) . ?
C13 C14 1.374(6) . ?
C14 C15 1.528(5) . ?
C15 C17 1.533(6) . ?
C15 C16 1.550(5) . ?
C18 O3 1.328(4) . ?
C18 C23 1.395(5) . ?
C18 C19 1.405(5) . ?
C19 C20 1.395(5) . ?
C19 Cl5 1.725(4) . ?
C20 C21 1.384(6) . ?
C20 Cl6 1.732(4) . ?
C21 C22 1.390(6) . ?
C21 Cl7 1.735(4) . ?
C22 C23 1.402(5) . ?
C22 Cl8 1.721(4) . ?
C23 O4 1.379(4) . ?
C24 O4 1.440(5) . ?
C24 C25 1.537(6) . ?
C24 C33 1.560(5) . ?
C25 C26 1.513(6) . ?
C25 C34 1.537(6) . ?
C26 C27 1.379(6) . ?
C26 C31 1.406(6) . ?
C27 C28 1.396(7) . ?
C28 C29 1.379(8) . ?
C29 C30 1.389(7) . ?
C30 C31 1.369(6) . ?
C31 C32 1.522(6) . ?
C32 C33 1.537(5) . ?
C32 C34 1.539(6) . ?
C35 N1 1.327(6) . ?
C35 C36 1.387(7) . ?
C36 C37 1.361(8) . ?
C37 C38 1.363(8) . ?
C38 C39 1.363(6) . ?
C39 N1 1.334(5) . ?
